data_4300911
loop_
_publ_author_name
'Karen L. Antcliff'
'Robert J. Baker'
'Cameron Jones'
'Damien M. Murphy'
'Richard P. Rose'

_publ_section_title
;

Reactions of a Gallium(II)-Diazabutadiene Dimer, [{{[(H)C(But)N]2}GaI}2],

with [ME(SiMe3)2] (M = Li or Na; E = N, P, or As): Structural, EPR, and

ENDOR Characterization of Paramagnetic Gallium(III) Pnictide Complexes

;
_journal_name_full 'Inorganic Chemistry'
_journal_page_first 2098
_journal_page_last 2105
_journal_paper_doi 10.1021/ic0486825
_journal_volume 44
_journal_year 2005
_chemical_formula_sum 'C22 H56 Ga N2 P2 Si4'
_chemical_formula_weight 592.71
_chemical_name_systematic
; 

 ? 

;
_space_group_IT_number 13
_symmetry_cell_setting monoclinic
_symmetry_space_group_name_Hall '-P 2yc'
_symmetry_space_group_name_H-M 'P 1 2/c 1'
_atom_sites_solution_hydrogens geom
_atom_sites_solution_primary direct
_atom_sites_solution_secondary difmap
_audit_creation_method SHELXL-97
_cell_angle_alpha 90.00
_cell_angle_beta 90.69(3)
_cell_angle_gamma 90.00
_cell_formula_units_Z 6
_cell_length_a 31.505(6)
_cell_length_b 9.822(2)
_cell_length_c 16.731(3)
_cell_measurement_temperature 150(2)
_cell_volume 5176.9(17)
_computing_structure_refinement 'SHELXL-97 (Sheldrick, 1997)'
_computing_structure_solution 'SHELXS-97 (Sheldrick, 1990)'
_diffrn_ambient_temperature 150(2)
_diffrn_measured_fraction_theta_full 0.994
_diffrn_measured_fraction_theta_max 0.994
_diffrn_measurement_device_type 'Nonius Kappa CCD'
_diffrn_radiation_monochromator graphite
_diffrn_radiation_source 'fine-focus sealed tube'
_diffrn_radiation_type MoK\a
_diffrn_radiation_wavelength 0.71073
_diffrn_reflns_av_R_equivalents 0.0802
_diffrn_reflns_av_sigmaI/netI 0.0855
_diffrn_reflns_limit_h_max 38
_diffrn_reflns_limit_h_min -38
_diffrn_reflns_limit_k_max 11
_diffrn_reflns_limit_k_min -12
_diffrn_reflns_limit_l_max 20
_diffrn_reflns_limit_l_min -20
_diffrn_reflns_number 31339
_diffrn_reflns_theta_full 26.02
_diffrn_reflns_theta_max 26.02
_diffrn_reflns_theta_min 3.08
_exptl_absorpt_coefficient_mu 1.042
_exptl_absorpt_correction_T_max 0.849
_exptl_absorpt_correction_T_min 0.727
_exptl_absorpt_correction_type multi-scan
_exptl_absorpt_process_details 'Sortav (Blessing, 1995)'
_exptl_crystal_colour red
_exptl_crystal_density_diffrn 1.141
_exptl_crystal_density_method 'not measured'
_exptl_crystal_description block
_exptl_crystal_F_000 1914
_exptl_crystal_size_max 0.30
_exptl_crystal_size_mid 0.25
_exptl_crystal_size_min 0.20
_refine_diff_density_max 1.135
_refine_diff_density_min -0.580
_refine_diff_density_rms 0.086
_refine_ls_extinction_coef 0.0004(2)
_refine_ls_extinction_expression Fc^*^=kFc[1+0.001xFc^2^\l^3^/sin(2\q)]^-1/4^
_refine_ls_extinction_method SHELXL
_refine_ls_goodness_of_fit_ref 1.050
_refine_ls_hydrogen_treatment mixed
_refine_ls_matrix_type full
_refine_ls_number_parameters 479
_refine_ls_number_reflns 10138
_refine_ls_number_restraints 24
_refine_ls_restrained_S_all 1.072
_refine_ls_R_factor_all 0.1020
_refine_ls_R_factor_gt 0.0551
_refine_ls_shift/su_max 0.001
_refine_ls_shift/su_mean 0.000
_refine_ls_structure_factor_coef Fsqd
_refine_ls_weighting_details 'calc w=1/[\s^2^(Fo^2^)+(0.0495P)^2^+4.6655P] where P=(Fo^2^+2Fc^2^)/3'
_refine_ls_weighting_scheme calc
_refine_ls_wR_factor_gt 0.1203
_refine_ls_wR_factor_ref 0.1391
_reflns_number_gt 6504
_reflns_number_total 10138
_reflns_threshold_expression >2sigma(I)
_cod_data_source_file ic0486825si20050106_100348.cif
_cod_data_source_block compound8
_cod_original_cell_volume 5176.9(18)
_cod_database_code 4300911

loop_
_symmetry_equiv_pos_as_xyz
'x, y, z'
'-x, y, -z+1/2'
'-x, -y, -z'
'x, -y, z-1/2'

loop_
_atom_site_label
_atom_site_type_symbol
_atom_site_fract_x
_atom_site_fract_y
_atom_site_fract_z
_atom_site_U_iso_or_equiv
_atom_site_adp_type
_atom_site_occupancy
_atom_site_symmetry_multiplicity
_atom_site_calc_flag
_atom_site_refinement_flags
_atom_site_disorder_assembly
_atom_site_disorder_group
Ga1 Ga 0.829565(13) 0.37794(5) 0.55048(3) 0.03261(15) Uani 1 1 d . . .
Ga2 Ga 0.5000 0.11520(6) 0.2500 0.02964(18) Uani 1 2 d S . .
P1 P 0.78202(3) 0.39406(12) 0.44193(6) 0.0344(3) Uani 1 1 d . . .
P2 P 0.88439(3) 0.21971(13) 0.53537(6) 0.0381(3) Uani 1 1 d . . .
P3 P 0.55295(3) -0.01216(12) 0.18769(7) 0.0345(3) Uani 1 1 d . A .
Si1 Si 0.72467(4) 0.51093(14) 0.48149(8) 0.0405(3) Uani 1 1 d . . .
Si2 Si 0.75581(4) 0.19099(15) 0.40234(8) 0.0446(4) Uani 1 1 d . . .
Si3 Si 0.91834(4) 0.23191(18) 0.41885(8) 0.0570(5) Uani 1 1 d . . .
Si4 Si 0.93468(4) 0.23171(16) 0.63245(8) 0.0473(4) Uani 1 1 d . . .
Si5 Si 0.60604(4) 0.12334(14) 0.14741(8) 0.0415(3) Uani 1 1 d . . .
Si6 Si 0.58295(4) -0.16910(13) 0.26807(8) 0.0402(3) Uani 1 1 d . . .
N1 N 0.80534(10) 0.3559(4) 0.65896(19) 0.0359(9) Uani 1 1 d . . .
N2 N 0.84383(10) 0.5649(4) 0.5869(2) 0.0405(9) Uani 1 1 d . . .
N3 N 0.48229(10) 0.2643(4) 0.1769(2) 0.0401(9) Uani 1 1 d . . .
C1 C 0.81113(14) 0.4713(5) 0.6998(3) 0.0469(12) Uani 1 1 d . . .
H1 H 0.8019 0.4795 0.7534 0.056 Uiso 1 1 calc R . .
C2 C 0.83110(14) 0.5795(5) 0.6617(3) 0.0486(13) Uani 1 1 d . . .
H2 H 0.8356 0.6632 0.6890 0.058 Uiso 1 1 calc R . .
C3 C 0.78847(13) 0.2318(5) 0.6988(3) 0.0410(11) Uani 1 1 d . . .
C4 C 0.77010(16) 0.1407(5) 0.6336(3) 0.0561(14) Uani 1 1 d . . .
H4A H 0.7470 0.1887 0.6057 0.084 Uiso 1 1 calc R . .
H4B H 0.7591 0.0571 0.6576 0.084 Uiso 1 1 calc R . .
H4C H 0.7924 0.1177 0.5955 0.084 Uiso 1 1 calc R . .
C5 C 0.75368(15) 0.2672(6) 0.7590(3) 0.0583(14) Uani 1 1 d . . .
H5A H 0.7660 0.3216 0.8026 0.087 Uiso 1 1 calc R . .
H5B H 0.7417 0.1831 0.7808 0.087 Uiso 1 1 calc R . .
H5C H 0.7312 0.3195 0.7321 0.087 Uiso 1 1 calc R . .
C6 C 0.82492(15) 0.1573(5) 0.7406(3) 0.0580(14) Uani 1 1 d . . .
H6A H 0.8466 0.1334 0.7015 0.087 Uiso 1 1 calc R . .
H6B H 0.8141 0.0742 0.7657 0.087 Uiso 1 1 calc R . .
H6C H 0.8375 0.2165 0.7817 0.087 Uiso 1 1 calc R . .
C7 C 0.86953(14) 0.6724(6) 0.5481(3) 0.0529(14) Uani 1 1 d . . .
C8 C 0.86433(16) 0.6567(6) 0.4579(3) 0.0673(17) Uani 1 1 d . . .
H8A H 0.8725 0.5643 0.4423 0.101 Uiso 1 1 calc R . .
H8B H 0.8825 0.7228 0.4309 0.101 Uiso 1 1 calc R . .
H8C H 0.8346 0.6727 0.4426 0.101 Uiso 1 1 calc R . .
C9 C 0.91608(14) 0.6532(6) 0.5718(3) 0.0652(16) Uani 1 1 d . . .
H9A H 0.9194 0.6637 0.6298 0.098 Uiso 1 1 calc R . .
H9B H 0.9334 0.7216 0.5447 0.098 Uiso 1 1 calc R . .
H9C H 0.9254 0.5619 0.5561 0.098 Uiso 1 1 calc R . .
C10 C 0.85497(17) 0.8164(5) 0.5730(4) 0.0695(17) Uani 1 1 d . . .
H10A H 0.8242 0.8245 0.5649 0.104 Uiso 1 1 calc R . .
H10B H 0.8695 0.8846 0.5405 0.104 Uiso 1 1 calc R . .
H10C H 0.8620 0.8313 0.6296 0.104 Uiso 1 1 calc R . .
C11 C 0.69677(15) 0.4472(6) 0.5718(3) 0.0620(15) Uani 1 1 d . . .
H11A H 0.7167 0.4440 0.6171 0.093 Uiso 1 1 calc R . .
H11B H 0.6857 0.3557 0.5613 0.093 Uiso 1 1 calc R . .
H11C H 0.6732 0.5086 0.5844 0.093 Uiso 1 1 calc R . .
C12 C 0.68586(13) 0.5166(5) 0.3950(3) 0.0561(14) Uani 1 1 d . . .
H12A H 0.6775 0.4237 0.3804 0.084 Uiso 1 1 calc R . .
H12B H 0.6992 0.5607 0.3492 0.084 Uiso 1 1 calc R . .
H12C H 0.6607 0.5684 0.4105 0.084 Uiso 1 1 calc R . .
C13 C 0.74092(16) 0.6900(5) 0.5049(3) 0.0624(15) Uani 1 1 d . . .
H13A H 0.7156 0.7453 0.5144 0.094 Uiso 1 1 calc R . .
H13B H 0.7565 0.7279 0.4597 0.094 Uiso 1 1 calc R . .
H13C H 0.7591 0.6907 0.5528 0.094 Uiso 1 1 calc R . .
C14 C 0.70182(15) 0.1455(5) 0.4393(3) 0.0639(16) Uani 1 1 d . . .
H14A H 0.6929 0.0584 0.4160 0.096 Uiso 1 1 calc R . .
H14B H 0.6815 0.2166 0.4235 0.096 Uiso 1 1 calc R . .
H14C H 0.7027 0.1379 0.4977 0.096 Uiso 1 1 calc R . .
C15 C 0.79046(16) 0.0436(5) 0.4288(3) 0.0560(14) Uani 1 1 d . . .
H15A H 0.7816 0.0053 0.4800 0.084 Uiso 1 1 calc R . .
H15B H 0.8200 0.0742 0.4332 0.084 Uiso 1 1 calc R . .
H15C H 0.7880 -0.0261 0.3871 0.084 Uiso 1 1 calc R . .
C16 C 0.75196(18) 0.2029(6) 0.2904(3) 0.0669(16) Uani 1 1 d . . .
H16A H 0.7804 0.2144 0.2684 0.100 Uiso 1 1 calc R . .
H16B H 0.7343 0.2812 0.2755 0.100 Uiso 1 1 calc R . .
H16C H 0.7392 0.1194 0.2690 0.100 Uiso 1 1 calc R . .
C17 C 0.94929(17) 0.0691(7) 0.4111(3) 0.084(2) Uani 1 1 d . . .
H17A H 0.9296 -0.0081 0.4086 0.126 Uiso 1 1 calc R . .
H17B H 0.9679 0.0595 0.4581 0.126 Uiso 1 1 calc R . .
H17C H 0.9665 0.0710 0.3627 0.126 Uiso 1 1 calc R . .
C18 C 0.87890(15) 0.2357(7) 0.3343(3) 0.077(2) Uani 1 1 d . . .
H18A H 0.8939 0.2434 0.2835 0.116 Uiso 1 1 calc R . .
H18B H 0.8600 0.3140 0.3406 0.116 Uiso 1 1 calc R . .
H18C H 0.8622 0.1515 0.3344 0.116 Uiso 1 1 calc R . .
C19 C 0.95496(16) 0.3791(7) 0.4019(4) 0.088(2) Uani 1 1 d . . .
H19A H 0.9759 0.3837 0.4455 0.132 Uiso 1 1 calc R . .
H19B H 0.9385 0.4638 0.4002 0.132 Uiso 1 1 calc R . .
H19C H 0.9696 0.3669 0.3510 0.132 Uiso 1 1 calc R . .
C20 C 0.93965(14) 0.0567(5) 0.6753(3) 0.0572(14) Uani 1 1 d . . .
H20A H 0.9627 0.0551 0.7151 0.086 Uiso 1 1 calc R . .
H20B H 0.9459 -0.0081 0.6325 0.086 Uiso 1 1 calc R . .
H20C H 0.9130 0.0313 0.7008 0.086 Uiso 1 1 calc R . .
C21 C 0.98900(14) 0.2762(7) 0.5953(3) 0.0761(19) Uani 1 1 d . . .
H21A H 1.0101 0.2587 0.6375 0.114 Uiso 1 1 calc R . .
H21B H 0.9898 0.3727 0.5805 0.114 Uiso 1 1 calc R . .
H21C H 0.9955 0.2204 0.5484 0.114 Uiso 1 1 calc R . .
C22 C 0.92192(16) 0.3537(6) 0.7146(3) 0.0627(16) Uani 1 1 d . . .
H22A H 0.8913 0.3518 0.7246 0.094 Uiso 1 1 calc R . .
H22B H 0.9303 0.4459 0.6988 0.094 Uiso 1 1 calc R . .
H22C H 0.9374 0.3275 0.7633 0.094 Uiso 1 1 calc R . .
C23 C 0.49067(18) 0.3818(5) 0.2123(4) 0.0744(19) Uani 1 1 d . . .
H23 H 0.4840 0.4652 0.1864 0.089 Uiso 1 1 calc R . .
C24 C 0.46188(15) 0.2603(5) 0.0970(3) 0.0488(13) Uani 1 1 d . . .
C25 C 0.4633(2) 0.1205(6) 0.0641(4) 0.096(2) Uani 1 1 d . . .
H25A H 0.4452 0.0607 0.0959 0.143 Uiso 1 1 calc R . .
H25B H 0.4926 0.0869 0.0661 0.143 Uiso 1 1 calc R . .
H25C H 0.4531 0.1213 0.0086 0.143 Uiso 1 1 calc R . .
C26 C 0.4829(3) 0.3500(10) 0.0385(6) 0.179(4) Uani 1 1 d U . .
H26A H 0.4819 0.3073 -0.0144 0.269 Uiso 1 1 calc R . .
H26B H 0.5125 0.3642 0.0548 0.269 Uiso 1 1 calc R . .
H26C H 0.4682 0.4378 0.0364 0.269 Uiso 1 1 calc R . .
C27 C 0.4178(3) 0.3076(10) 0.1019(5) 0.147(3) Uani 1 1 d U . .
H27A H 0.4034 0.2593 0.1451 0.221 Uiso 1 1 calc R . .
H27B H 0.4030 0.2896 0.0511 0.221 Uiso 1 1 calc R . .
H27C H 0.4175 0.4057 0.1128 0.221 Uiso 1 1 calc R . .
C28 C 0.5864(3) 0.2343(10) 0.0638(5) 0.054(3) Uani 0.545(6) 1 d P A 1
H28A H 0.5649 0.2971 0.0840 0.080 Uiso 0.545(6) 1 calc PR A 1
H28B H 0.5739 0.1774 0.0215 0.080 Uiso 0.545(6) 1 calc PR A 1
H28C H 0.6102 0.2865 0.0422 0.080 Uiso 0.545(6) 1 calc PR A 1
C28A C 0.6097(3) 0.1122(13) 0.0382(6) 0.056(3) Uani 0.455(6) 1 d P A 2
H28D H 0.5817 0.1301 0.0141 0.083 Uiso 0.455(6) 1 calc PR A 2
H28E H 0.6191 0.0208 0.0232 0.083 Uiso 0.455(6) 1 calc PR A 2
H28F H 0.6301 0.1797 0.0191 0.083 Uiso 0.455(6) 1 calc PR A 2
C29 C 0.6468(3) 0.0021(10) 0.1032(7) 0.066(3) Uani 0.545(6) 1 d P A 1
H29A H 0.6668 0.0537 0.0707 0.099 Uiso 0.545(6) 1 calc PR A 1
H29B H 0.6322 -0.0657 0.0697 0.099 Uiso 0.545(6) 1 calc PR A 1
H29C H 0.6622 -0.0442 0.1466 0.099 Uiso 0.545(6) 1 calc PR A 1
C29A C 0.6611(3) 0.0829(14) 0.1854(8) 0.071(4) Uani 0.455(6) 1 d PU A 2
H29D H 0.6819 0.1339 0.1544 0.107 Uiso 0.455(6) 1 calc PR A 2
H29E H 0.6664 -0.0149 0.1798 0.107 Uiso 0.455(6) 1 calc PR A 2
H29F H 0.6636 0.1087 0.2419 0.107 Uiso 0.455(6) 1 calc PR A 2
C30 C 0.6297(3) 0.2327(10) 0.2224(6) 0.058(3) Uani 0.545(6) 1 d P A 1
H30A H 0.6532 0.2838 0.1990 0.087 Uiso 0.545(6) 1 calc PR A 1
H30B H 0.6405 0.1772 0.2669 0.087 Uiso 0.545(6) 1 calc PR A 1
H30C H 0.6083 0.2964 0.2421 0.087 Uiso 0.545(6) 1 calc PR A 1
C30A C 0.5982(4) 0.3153(13) 0.1706(8) 0.070(4) Uani 0.455(6) 1 d PU A 2
H30D H 0.5711 0.3284 0.1975 0.105 Uiso 0.455(6) 1 calc PR A 2
H30E H 0.5982 0.3672 0.1205 0.105 Uiso 0.455(6) 1 calc PR A 2
H30F H 0.6214 0.3472 0.2054 0.105 Uiso 0.455(6) 1 calc PR A 2
C31 C 0.54316(15) -0.2442(5) 0.3366(3) 0.0566(14) Uani 1 1 d . A .
H31A H 0.5573 -0.3086 0.3729 0.085 Uiso 1 1 calc R . .
H31B H 0.5213 -0.2920 0.3052 0.085 Uiso 1 1 calc R . .
H31C H 0.5299 -0.1716 0.3677 0.085 Uiso 1 1 calc R . .
C32 C 0.6018(2) -0.3086(6) 0.2019(4) 0.094(2) Uani 1 1 d . A .
H32A H 0.6234 -0.2732 0.1660 0.142 Uiso 1 1 calc R . .
H32B H 0.5778 -0.3440 0.1704 0.142 Uiso 1 1 calc R . .
H32C H 0.6139 -0.3819 0.2347 0.142 Uiso 1 1 calc R . .
C33 C 0.62821(16) -0.1148(5) 0.3327(4) 0.081(2) Uani 1 1 d . A .
H33A H 0.6190 -0.0413 0.3681 0.121 Uiso 1 1 calc R . .
H33B H 0.6514 -0.0822 0.2992 0.121 Uiso 1 1 calc R . .
H33C H 0.6381 -0.1922 0.3649 0.121 Uiso 1 1 calc R . .

loop_
_atom_site_aniso_label
_atom_site_aniso_U_11
_atom_site_aniso_U_22
_atom_site_aniso_U_33
_atom_site_aniso_U_23
_atom_site_aniso_U_13
_atom_site_aniso_U_12
Ga1 0.0256(2) 0.0524(3) 0.0198(2) 0.0034(2) -0.00071(17) -0.0046(2)
Ga2 0.0273(3) 0.0225(4) 0.0393(4) 0.000 0.0084(3) 0.000
P1 0.0235(5) 0.0557(8) 0.0240(6) 0.0001(5) -0.0020(4) 0.0029(5)
P2 0.0244(5) 0.0674(9) 0.0224(6) 0.0052(6) -0.0014(4) 0.0015(5)
P3 0.0292(5) 0.0328(7) 0.0417(7) -0.0024(5) 0.0096(5) 0.0035(5)
Si1 0.0286(6) 0.0485(8) 0.0447(8) 0.0020(6) 0.0040(5) 0.0020(6)
Si2 0.0431(7) 0.0569(9) 0.0336(7) -0.0111(7) -0.0111(6) 0.0078(7)
Si3 0.0296(6) 0.1133(14) 0.0283(7) 0.0146(8) 0.0047(5) 0.0155(7)
Si4 0.0302(6) 0.0779(11) 0.0335(7) 0.0139(7) -0.0103(5) -0.0070(6)
Si5 0.0302(6) 0.0534(9) 0.0410(8) -0.0014(7) 0.0092(5) -0.0031(6)
Si6 0.0365(7) 0.0310(7) 0.0530(8) -0.0041(6) 0.0015(6) 0.0067(6)
N1 0.0387(19) 0.048(2) 0.0206(18) -0.0008(17) 0.0014(14) -0.0068(17)
N2 0.0354(19) 0.054(2) 0.032(2) 0.0058(19) -0.0058(16) -0.0127(18)
N3 0.0340(19) 0.025(2) 0.062(3) 0.0071(19) 0.0051(17) -0.0002(16)
C1 0.054(3) 0.062(4) 0.024(2) -0.006(2) 0.003(2) -0.011(3)
C2 0.055(3) 0.054(3) 0.037(3) -0.007(2) -0.007(2) -0.014(3)
C3 0.043(2) 0.052(3) 0.027(2) 0.005(2) 0.0082(19) -0.007(2)
C4 0.070(3) 0.061(4) 0.037(3) 0.005(3) 0.011(2) -0.021(3)
C5 0.057(3) 0.078(4) 0.040(3) 0.003(3) 0.019(2) -0.004(3)
C6 0.053(3) 0.071(4) 0.050(3) 0.025(3) 0.006(2) 0.000(3)
C7 0.044(3) 0.065(4) 0.050(3) 0.019(3) -0.014(2) -0.020(3)
C8 0.057(3) 0.094(4) 0.051(3) 0.031(3) -0.006(3) -0.031(3)
C9 0.042(3) 0.085(4) 0.068(4) 0.023(3) -0.013(3) -0.023(3)
C10 0.068(4) 0.055(4) 0.085(4) 0.023(3) -0.022(3) -0.020(3)
C11 0.051(3) 0.071(4) 0.065(4) 0.005(3) 0.025(3) 0.016(3)
C12 0.033(2) 0.061(3) 0.075(4) 0.016(3) -0.008(2) -0.002(2)
C13 0.056(3) 0.058(4) 0.072(4) -0.005(3) 0.003(3) 0.006(3)
C14 0.053(3) 0.063(4) 0.075(4) -0.020(3) -0.012(3) -0.011(3)
C15 0.068(3) 0.059(4) 0.041(3) -0.006(3) -0.010(2) 0.013(3)
C16 0.082(4) 0.078(4) 0.041(3) -0.014(3) -0.021(3) 0.020(3)
C17 0.059(3) 0.142(6) 0.050(4) 0.008(4) 0.012(3) 0.043(4)
C18 0.049(3) 0.157(6) 0.025(3) 0.006(3) 0.004(2) 0.030(4)
C19 0.045(3) 0.154(7) 0.065(4) 0.048(4) 0.013(3) 0.001(4)
C20 0.039(3) 0.088(4) 0.044(3) 0.016(3) -0.011(2) 0.004(3)
C21 0.034(3) 0.132(6) 0.062(4) 0.032(4) -0.016(2) -0.015(3)
C22 0.064(3) 0.083(4) 0.040(3) 0.005(3) -0.027(3) -0.012(3)
C23 0.075(4) 0.030(3) 0.117(6) 0.011(3) -0.033(3) -0.001(3)
C24 0.060(3) 0.040(3) 0.047(3) 0.020(2) 0.016(2) 0.018(2)
C25 0.147(6) 0.056(4) 0.082(5) 0.009(4) -0.051(4) -0.006(4)
C26 0.210(6) 0.169(6) 0.159(6) 0.015(4) 0.025(4) -0.030(4)
C27 0.125(5) 0.182(5) 0.134(5) -0.030(4) -0.036(4) 0.057(4)
C28 0.049(5) 0.061(7) 0.050(6) 0.017(5) 0.008(4) -0.012(5)
C28A 0.046(6) 0.080(9) 0.041(7) 0.012(6) 0.005(5) -0.017(6)
C29 0.042(5) 0.070(7) 0.087(8) -0.006(6) 0.035(5) 0.009(5)
C29A 0.058(5) 0.084(6) 0.071(6) 0.007(4) 0.001(4) -0.008(4)
C30 0.051(6) 0.058(7) 0.064(7) -0.003(5) 0.005(5) -0.029(5)
C30A 0.070(5) 0.071(5) 0.070(5) -0.003(4) 0.015(4) -0.016(4)
C31 0.053(3) 0.047(3) 0.070(4) 0.020(3) -0.004(3) 0.005(2)
C32 0.135(6) 0.072(4) 0.077(5) -0.005(4) 0.011(4) 0.063(4)
C33 0.050(3) 0.053(4) 0.138(6) 0.015(4) -0.036(3) 0.001(3)

loop_
_atom_type_symbol
_atom_type_description
_atom_type_scat_dispersion_real
_atom_type_scat_dispersion_imag
_atom_type_scat_source
C C 0.0033 0.0016 'International Tables Vol C Tables 4.2.6.8 and 6.1.1.4'
H H 0.0000 0.0000 'International Tables Vol C Tables 4.2.6.8 and 6.1.1.4'
N N 0.0061 0.0033 'International Tables Vol C Tables 4.2.6.8 and 6.1.1.4'
Si Si 0.0817 0.0704 'International Tables Vol C Tables 4.2.6.8 and 6.1.1.4'
P P 0.1023 0.0942 'International Tables Vol C Tables 4.2.6.8 and 6.1.1.4'
Ga Ga 0.2307 1.6083 'International Tables Vol C Tables 4.2.6.8 and 6.1.1.4'

loop_
_geom_angle_atom_site_label_1
_geom_angle_atom_site_label_2
_geom_angle_atom_site_label_3
_geom_angle
_geom_angle_site_symmetry_1
_geom_angle_site_symmetry_3
_geom_angle_publ_flag
N2 Ga1 N1 84.74(15) . . ?
N2 Ga1 P2 118.89(10) . . ?
N1 Ga1 P2 108.55(11) . . ?
N2 Ga1 P1 108.39(10) . . ?
N1 Ga1 P1 117.74(10) . . ?
P2 Ga1 P1 115.25(4) . . ?
N3 Ga2 N3 84.8(2) 2_655 . ?
N3 Ga2 P3 108.46(11) 2_655 2_655 ?
N3 Ga2 P3 118.20(10) . 2_655 ?
N3 Ga2 P3 118.20(10) 2_655 . ?
N3 Ga2 P3 108.46(11) . . ?
P3 Ga2 P3 115.38(6) 2_655 . ?
Si1 P1 Si2 104.22(6) . . ?
Si1 P1 Ga1 108.34(6) . . ?
Si2 P1 Ga1 113.32(6) . . ?
Si3 P2 Si4 106.57(6) . . ?
Si3 P2 Ga1 114.82(6) . . ?
Si4 P2 Ga1 113.58(7) . . ?
Si6 P3 Si5 106.06(6) . . ?
Si6 P3 Ga2 113.40(6) . . ?
Si5 P3 Ga2 110.74(6) . . ?
C11 Si1 C13 106.0(3) . . ?
C11 Si1 C12 108.9(2) . . ?
C13 Si1 C12 107.8(2) . . ?
C11 Si1 P1 117.12(17) . . ?
C13 Si1 P1 108.84(17) . . ?
C12 Si1 P1 107.81(18) . . ?
C15 Si2 C14 105.6(3) . . ?
C15 Si2 C16 108.4(2) . . ?
C14 Si2 C16 107.2(2) . . ?
C15 Si2 P1 113.96(17) . . ?
C14 Si2 P1 116.42(17) . . ?
C16 Si2 P1 104.86(19) . . ?
C18 Si3 C19 105.9(3) . . ?
C18 Si3 C17 107.8(3) . . ?
C19 Si3 C17 109.0(3) . . ?
C18 Si3 P2 109.85(16) . . ?
C19 Si3 P2 118.4(2) . . ?
C17 Si3 P2 105.57(19) . . ?
C20 Si4 C22 109.0(2) . . ?
C20 Si4 C21 105.6(2) . . ?
C22 Si4 C21 107.4(3) . . ?
C20 Si4 P2 106.42(15) . . ?
C22 Si4 P2 113.99(16) . . ?
C21 Si4 P2 114.07(17) . . ?
C30 Si5 C28A 134.2(4) . . ?
C30 Si5 C28 107.6(4) . . ?
C28A Si5 C28 46.8(4) . . ?
C30 Si5 C29A 61.3(5) . . ?
C28A Si5 C29A 104.8(5) . . ?
C28 Si5 C29A 132.1(5) . . ?
C30 Si5 C29 111.5(5) . . ?
C28A Si5 C29 61.7(5) . . ?
C28 Si5 C29 107.0(5) . . ?
C29A Si5 C29 51.5(5) . . ?
C30 Si5 C30A 48.4(5) . . ?
C28A Si5 C30A 105.4(6) . . ?
C28 Si5 C30A 62.7(5) . . ?
C29A Si5 C30A 104.9(6) . . ?
C29 Si5 C30A 140.5(5) . . ?
C30 Si5 P3 116.5(3) . . ?
C28A Si5 P3 108.6(3) . . ?
C28 Si5 P3 109.2(3) . . ?
C29A Si5 P3 117.4(4) . . ?
C29 Si5 P3 104.7(3) . . ?
C30A Si5 P3 114.7(4) . . ?
C33 Si6 C31 105.9(3) . . ?
C33 Si6 C32 108.0(3) . . ?
C31 Si6 C32 107.2(3) . . ?
C33 Si6 P3 117.77(18) . . ?
C31 Si6 P3 111.04(15) . . ?
C32 Si6 P3 106.5(2) . . ?
C1 N1 C3 120.9(4) . . ?
C1 N1 Ga1 108.9(3) . . ?
C3 N1 Ga1 129.8(3) . . ?
C2 N2 C7 120.5(4) . . ?
C2 N2 Ga1 108.7(3) . . ?
C7 N2 Ga1 130.3(3) . . ?
C23 N3 C24 120.8(4) . . ?
C23 N3 Ga2 108.4(3) . . ?
C24 N3 Ga2 130.9(3) . . ?
N1 C1 C2 118.2(4) . . ?
N2 C2 C1 119.5(4) . . ?
N1 C3 C4 107.2(3) . . ?
N1 C3 C6 109.1(3) . . ?
C4 C3 C6 109.0(4) . . ?
N1 C3 C5 111.6(4) . . ?
C4 C3 C5 109.6(4) . . ?
C6 C3 C5 110.2(4) . . ?
N2 C7 C8 107.9(4) . . ?
N2 C7 C9 109.0(4) . . ?
C8 C7 C9 109.6(4) . . ?
N2 C7 C10 111.6(4) . . ?
C8 C7 C10 109.4(4) . . ?
C9 C7 C10 109.3(4) . . ?
N3 C23 C23 119.2(3) . 2_655 ?
C27 C24 N3 110.0(5) . . ?
C27 C24 C26 106.3(6) . . ?
N3 C24 C26 112.9(6) . . ?
C27 C24 C25 110.4(6) . . ?
N3 C24 C25 110.3(4) . . ?
C26 C24 C25 106.9(6) . . ?

loop_
_geom_bond_atom_site_label_1
_geom_bond_atom_site_label_2
_geom_bond_distance
_geom_bond_site_symmetry_2
_geom_bond_publ_flag
Ga1 N2 1.984(4) . ?
Ga1 N1 1.989(3) . ?
Ga1 P2 2.3396(13) . ?
Ga1 P1 2.3457(13) . ?
Ga2 N3 1.984(4) 2_655 ?
Ga2 N3 1.984(4) . ?
Ga2 P3 2.3402(12) 2_655 ?
Ga2 P3 2.3402(12) . ?
P1 Si1 2.2468(17) . ?
P1 Si2 2.2551(18) . ?
P2 Si3 2.2381(18) . ?
P2 Si4 2.2585(16) . ?
P3 Si6 2.2466(17) . ?
P3 Si5 2.2472(17) . ?
Si1 C11 1.865(5) . ?
Si1 C13 1.872(5) . ?
Si1 C12 1.884(5) . ?
Si2 C15 1.863(5) . ?
Si2 C14 1.871(5) . ?
Si2 C16 1.879(5) . ?
Si3 C18 1.872(5) . ?
Si3 C19 1.874(6) . ?
Si3 C17 1.878(6) . ?
Si4 C20 1.868(5) . ?
Si4 C22 1.870(5) . ?
Si4 C21 1.879(5) . ?
Si5 C30 1.806(9) . ?
Si5 C28A 1.835(10) . ?
Si5 C28 1.872(9) . ?
Si5 C29A 1.883(11) . ?
Si5 C29 1.906(8) . ?
Si5 C30A 1.941(12) . ?
Si6 C33 1.857(5) . ?
Si6 C31 1.861(5) . ?
Si6 C32 1.862(6) . ?
N1 C1 1.335(5) . ?
N1 C3 1.490(5) . ?
N2 C2 1.326(6) . ?
N2 C7 1.485(6) . ?
N3 C23 1.322(6) . ?
N3 C24 1.477(6) . ?
C1 C2 1.394(6) . ?
C3 C4 1.519(6) . ?
C3 C6 1.525(6) . ?
C3 C5 1.538(6) . ?
C7 C8 1.524(7) . ?
C7 C9 1.526(6) . ?
C7 C10 1.545(7) . ?
C23 C23 1.385(11) 2_655 ?
C24 C27 1.469(8) . ?
C24 C26 1.479(10) . ?
C24 C25 1.480(7) . ?
